data_2019288
loop_
_publ_author_name
'Schultz, Madeleine'
'Plessow, Philipp-Nikolaus'
'Rominger, Frank'
'Weigel, Laura'

_publ_section_title
;
 Structure, magnetism and colour in simple bis(phosphine)nickel(II)
 dihalide complexes: an experimental and theoretical investigation
;
_journal_issue 12
_journal_name_full 'Acta Crystallographica Section C'
_journal_page_first 1437
_journal_page_last 1447
_journal_paper_doi 10.1107/S0108270113030692
_journal_volume 69
_journal_year 2013
_chemical_formula_iupac '[Ni Br2 (C18 H40 P2)]'
_chemical_formula_moiety 'C18 H40 Br2 Ni P2'
_chemical_formula_sum 'C18 H40 Br2 Ni P2'
_chemical_formula_weight 536.97
_chemical_name_common (dtbpe)NiBr2
_chemical_name_systematic '[1,2-Bis(di-<i>tert</i>-butylphosphanyl)ethane-\k^2^<i>P</i>,<i>P</i>']dibromidonickel(II)'
_space_group_IT_number 9
_space_group_name_Hall 'C -2yc'
_symmetry_cell_setting monoclinic
_symmetry_space_group_name_Hall 'C -2yc'
_symmetry_space_group_name_H-M 'C 1 c 1'
_atom_sites_solution_hydrogens geom
_atom_sites_solution_primary direct
_atom_sites_solution_secondary difmap
_audit_creation_method SHELXL-97
_cell_angle_alpha 90.00
_cell_angle_beta 112.2720(10)
_cell_angle_gamma 90.00
_cell_formula_units_Z 4
_cell_length_a 20.3765(14)
_cell_length_b 8.1817(6)
_cell_length_c 14.7392(10)
_cell_measurement_reflns_used 2012
_cell_measurement_temperature 200(2)
_cell_volume 2273.9(3)
_computing_cell_refinement 'SMART (Bruker, 2001)'
_computing_data_collection 'SMART (Bruker, 2001)'
_computing_data_reduction 'SAINT (Bruker, 2001)'
_computing_molecular_graphics 'SHELXTL (Sheldrick, 2008<i>b</i>)'
_computing_publication_material 'SHELXTL (Sheldrick, 2008<i>b</i>)'
_computing_structure_refinement 'SHELXL97 (Sheldrick, 2008<i>b</i>)'
_computing_structure_solution 'SHELXS97 (Sheldrick, 2008<i>b</i>)'
_diffrn_ambient_temperature 200(2)
_diffrn_measured_fraction_theta_full 0.950
_diffrn_measured_fraction_theta_max 0.950
_diffrn_measurement_device_type 'Bruker SMART CCD area-detector'
_diffrn_measurement_method 'omega scans'
_diffrn_radiation_monochromator graphite
_diffrn_radiation_source 'fine-focus sealed tube'
_diffrn_radiation_type MoK\a
_diffrn_radiation_wavelength 0.71073
_diffrn_reflns_av_R_equivalents 0.0317
_diffrn_reflns_av_sigmaI/netI 0.0390
_diffrn_reflns_limit_h_max 13
_diffrn_reflns_limit_h_min -26
_diffrn_reflns_limit_k_max 10
_diffrn_reflns_limit_k_min -4
_diffrn_reflns_limit_l_max 18
_diffrn_reflns_limit_l_min -17
_diffrn_reflns_number 3740
_diffrn_reflns_theta_full 27.45
_diffrn_reflns_theta_max 27.45
_diffrn_reflns_theta_min 2.71
_exptl_absorpt_coefficient_mu 4.507
_exptl_absorpt_correction_T_max 0.67
_exptl_absorpt_correction_T_min 0.42
_exptl_absorpt_correction_type multi-scan
_exptl_absorpt_process_details
;
(SADABS; Sheldrick, 2008<i>a</i>)
;
_exptl_crystal_colour dark_red
_exptl_crystal_density_diffrn 1.569
_exptl_crystal_density_method 'not measured'
_exptl_crystal_description polyhedron
_exptl_crystal_F_000 1104
_exptl_crystal_size_max .22
_exptl_crystal_size_mid .16
_exptl_crystal_size_min .12
_refine_diff_density_max 0.575
_refine_diff_density_min -0.503
_refine_ls_abs_structure_details 'Flack (1983), <b>???? Friedel pairs</b>'
_refine_ls_abs_structure_Flack 0.033(12)
_refine_ls_extinction_method none
_refine_ls_goodness_of_fit_ref 0.988
_refine_ls_hydrogen_treatment constr
_refine_ls_matrix_type full
_refine_ls_number_parameters 220
_refine_ls_number_reflns 3024
_refine_ls_number_restraints 2
_refine_ls_restrained_S_all 0.988
_refine_ls_R_factor_all 0.0419
_refine_ls_R_factor_gt 0.0338
_refine_ls_shift/su_max 0.004
_refine_ls_shift/su_mean 0.000
_refine_ls_structure_factor_coef Fsqd
_refine_ls_weighting_details 'calc w=1/[\s^2^(Fo^2^)+(0.0502P)^2^+0.0000P] where P=(Fo^2^+2Fc^2^)/3'
_refine_ls_weighting_scheme calc
_refine_ls_wR_factor_gt 0.0749
_refine_ls_wR_factor_ref 0.0785
_reflns_number_gt 2676
_reflns_number_total 3024
_reflns_threshold_expression I>2sigma(I)
_cod_data_source_file fa3325.cif
_cod_data_source_block msc11
_cod_original_sg_symbol_H-M 'C c'
_cod_database_code 2019288

loop_
_symmetry_equiv_pos_as_xyz
'x, y, z'
'x, -y, z+1/2'
'x+1/2, y+1/2, z'
'x+1/2, -y+1/2, z+1/2'

loop_
_atom_site_type_symbol
_atom_site_label
_atom_site_fract_x
_atom_site_fract_y
_atom_site_fract_z
_atom_site_U_iso_or_equiv
_atom_site_adp_type
_atom_site_calc_flag
_atom_site_refinement_flags
_atom_site_occupancy
_atom_site_symmetry_multiplicity
Br Br1 0.86806(3) 0.23380(6) 0.56885(4) 0.02888(16) Uani d . 1 1
Br Br2 0.69196(4) 0.23502(9) 0.49396(5) 0.0412(2) Uani d . 1 1
Ni Ni3 0.78552(4) 0.34430(7) 0.62955(5) 0.01845(17) Uani d . 1 1
P P4 0.86805(8) 0.50060(16) 0.73702(10) 0.0179(3) Uani d . 1 1
P P5 0.71332(8) 0.39128(17) 0.70768(11) 0.0198(3) Uani d . 1 1
C C1 0.8370(3) 0.5523(7) 0.8353(4) 0.0228(13) Uani d . 1 1
H H1A 0.8575 0.4740 0.8900 0.027 Uiso calc R 1 1
H H1B 0.8541 0.6629 0.8605 0.027 Uiso calc R 1 1
C C3 0.9609(3) 0.4275(7) 0.8114(4) 0.0242(13) Uani d . 1 1
C C2 0.7561(3) 0.5483(7) 0.8008(4) 0.0242(13) Uani d . 1 1
H H2A 0.7372 0.6568 0.7735 0.029 Uiso calc R 1 1
H H2B 0.7432 0.5289 0.8582 0.029 Uiso calc R 1 1
C C11 0.7094(3) 0.1981(7) 0.7758(4) 0.0251(13) Uani d . 1 1
C C14 0.6740(4) 0.0552(7) 0.7080(5) 0.0314(15) Uani d . 1 1
H H14A 0.6235 0.0787 0.6733 0.047 Uiso calc R 1 1
H H14B 0.6795 -0.0446 0.7470 0.047 Uiso calc R 1 1
H H14C 0.6964 0.0399 0.6604 0.047 Uiso calc R 1 1
C C13 0.6728(5) 0.2236(8) 0.8494(6) 0.0419(19) Uani d . 1 1
H H13A 0.6924 0.3210 0.8891 0.063 Uiso calc R 1 1
H H13B 0.6811 0.1279 0.8923 0.063 Uiso calc R 1 1
H H13C 0.6217 0.2381 0.8135 0.063 Uiso calc R 1 1
C C12 0.7858(4) 0.1450(8) 0.8339(5) 0.0363(16) Uani d . 1 1
H H12A 0.7858 0.0441 0.8697 0.054 Uiso calc R 1 1
H H12B 0.8106 0.2312 0.8805 0.054 Uiso calc R 1 1
H H12C 0.8100 0.1258 0.7887 0.054 Uiso calc R 1 1
C C10 0.7998(4) 0.7792(7) 0.6417(6) 0.0356(16) Uani d . 1 1
H H10A 0.7638 0.6997 0.6041 0.053 Uiso calc R 1 1
H H10B 0.7983 0.8739 0.6003 0.053 Uiso calc R 1 1
H H10C 0.7903 0.8147 0.6990 0.053 Uiso calc R 1 1
C C9 0.9260(4) 0.8221(7) 0.7428(5) 0.0313(14) Uani d . 1 1
H H9A 0.9231 0.9255 0.7079 0.047 Uiso calc R 1 1
H H9B 0.9740 0.7774 0.7625 0.047 Uiso calc R 1 1
H H9C 0.9151 0.8414 0.8012 0.047 Uiso calc R 1 1
C C8 0.8889(4) 0.6687(7) 0.5835(5) 0.0318(15) Uani d . 1 1
H H8A 0.9363 0.6207 0.6026 0.048 Uiso calc R 1 1
H H8B 0.8872 0.7721 0.5491 0.048 Uiso calc R 1 1
H H8C 0.8537 0.5931 0.5401 0.048 Uiso calc R 1 1
C C7 0.8727(3) 0.7005(7) 0.6753(5) 0.0248(14) Uani d . 1 1
C C15 0.6208(3) 0.4818(7) 0.6466(5) 0.0312(14) Uani d . 1 1
C C6 0.9953(3) 0.5201(7) 0.9083(4) 0.0317(15) Uani d . 1 1
H H6A 0.9992 0.6362 0.8947 0.048 Uiso calc R 1 1
H H6B 1.0427 0.4755 0.9447 0.048 Uiso calc R 1 1
H H6C 0.9660 0.5078 0.9474 0.048 Uiso calc R 1 1
C C18 0.5971(4) 0.5732(8) 0.7209(6) 0.0433(19) Uani d . 1 1
H H18A 0.5480 0.6100 0.6880 0.065 Uiso calc R 1 1
H H18B 0.6280 0.6680 0.7468 0.065 Uiso calc R 1 1
H H18C 0.6005 0.4995 0.7749 0.065 Uiso calc R 1 1
C C17 0.6229(4) 0.6035(9) 0.5693(6) 0.0433(18) Uani d . 1 1
H H17A 0.5758 0.6519 0.5364 0.065 Uiso calc R 1 1
H H17B 0.6369 0.5469 0.5209 0.065 Uiso calc R 1 1
H H17C 0.6573 0.6899 0.6008 0.065 Uiso calc R 1 1
C C16 0.5645(3) 0.3520(8) 0.5971(5) 0.0351(15) Uani d . 1 1
H H16A 0.5791 0.2872 0.5520 0.053 Uiso calc R 1 1
H H16B 0.5191 0.4054 0.5605 0.053 Uiso calc R 1 1
H H16C 0.5593 0.2801 0.6472 0.053 Uiso calc R 1 1
C C5 1.0111(3) 0.4395(7) 0.7539(5) 0.0315(14) Uani d . 1 1
H H5A 1.0578 0.3949 0.7941 0.047 Uiso calc R 1 1
H H5B 1.0162 0.5542 0.7386 0.047 Uiso calc R 1 1
H H5C 0.9910 0.3768 0.6929 0.047 Uiso calc R 1 1
C C4 0.9571(4) 0.2448(7) 0.8375(5) 0.0327(15) Uani d . 1 1
H H4A 0.9296 0.2345 0.8792 0.049 Uiso calc R 1 1
H H4B 1.0052 0.2030 0.8728 0.049 Uiso calc R 1 1
H H4C 0.9342 0.1817 0.7772 0.049 Uiso calc R 1 1

loop_
_atom_site_aniso_label
_atom_site_aniso_U_11
_atom_site_aniso_U_22
_atom_site_aniso_U_33
_atom_site_aniso_U_12
_atom_site_aniso_U_13
_atom_site_aniso_U_23
Br1 0.0324(4) 0.0317(3) 0.0267(3) 0.0010(3) 0.0159(3) -0.0055(3)
Br2 0.0304(4) 0.0645(5) 0.0278(4) -0.0184(4) 0.0100(3) -0.0205(3)
Ni3 0.0198(4) 0.0197(3) 0.0166(3) -0.0038(3) 0.0076(3) -0.0040(3)
P4 0.0185(8) 0.0179(6) 0.0177(7) -0.0012(6) 0.0075(6) -0.0016(6)
P5 0.0188(8) 0.0195(7) 0.0214(7) -0.0025(6) 0.0082(6) -0.0030(6)
C1 0.020(3) 0.026(3) 0.028(3) -0.008(3) 0.016(3) -0.009(3)
C3 0.020(3) 0.024(3) 0.027(3) 0.000(3) 0.007(3) -0.002(3)
C2 0.022(3) 0.022(3) 0.032(3) -0.005(3) 0.014(3) -0.007(3)
C11 0.027(3) 0.024(3) 0.024(3) -0.009(3) 0.009(3) 0.001(2)
C14 0.031(4) 0.023(3) 0.039(4) -0.008(3) 0.013(3) -0.007(3)
C13 0.048(5) 0.045(4) 0.040(4) -0.013(4) 0.026(4) -0.002(3)
C12 0.032(4) 0.035(3) 0.036(4) -0.007(3) 0.006(3) 0.008(3)
C10 0.032(4) 0.028(3) 0.047(4) 0.008(3) 0.015(4) 0.013(3)
C9 0.030(4) 0.021(3) 0.036(4) 0.000(3) 0.005(3) -0.004(3)
C8 0.038(4) 0.033(3) 0.024(3) 0.000(3) 0.011(3) 0.009(3)
C7 0.022(4) 0.023(3) 0.034(4) -0.001(2) 0.016(3) 0.001(2)
C15 0.018(3) 0.032(3) 0.039(4) 0.006(3) 0.005(3) 0.002(3)
C6 0.022(4) 0.032(3) 0.031(4) -0.007(3) -0.002(3) -0.004(3)
C18 0.025(4) 0.038(4) 0.070(5) -0.003(3) 0.022(4) -0.016(4)
C17 0.021(4) 0.044(4) 0.056(5) 0.004(3) 0.005(3) 0.019(4)
C16 0.019(3) 0.043(4) 0.039(4) -0.006(3) 0.006(3) -0.004(3)
C5 0.017(3) 0.033(3) 0.046(4) 0.003(3) 0.014(3) 0.003(3)
C4 0.037(4) 0.029(3) 0.027(4) 0.003(3) 0.007(3) 0.001(3)

loop_
_atom_type_symbol
_atom_type_description
_atom_type_scat_dispersion_real
_atom_type_scat_dispersion_imag
_atom_type_scat_source
C C 0.0033 0.0016 'International Tables Vol C Tables 4.2.6.8 and 6.1.1.4'
H H 0.0000 0.0000 'International Tables Vol C Tables 4.2.6.8 and 6.1.1.4'
P P 0.1023 0.0942 'International Tables Vol C Tables 4.2.6.8 and 6.1.1.4'
Ni Ni 0.3393 1.1124 'International Tables Vol C Tables 4.2.6.8 and 6.1.1.4'
Br Br -0.2901 2.4595 'International Tables Vol C Tables 4.2.6.8 and 6.1.1.4'

loop_
_geom_angle_atom_site_label_1
_geom_angle_atom_site_label_2
_geom_angle_atom_site_label_3
_geom_angle
P5 Ni3 P4 90.10(6)
P5 Ni3 Br2 91.35(5)
P4 Ni3 Br2 166.65(5)
P5 Ni3 Br1 165.85(5)
P4 Ni3 Br1 92.01(5)
Br2 Ni3 Br1 89.82(3)
C1 P4 C3 100.6(3)
C1 P4 C7 106.0(3)
C3 P4 C7 109.4(3)
C1 P4 Ni3 107.48(19)
C3 P4 Ni3 123.47(18)
C7 P4 Ni3 108.4(2)
C2 P5 C11 106.9(3)
C2 P5 C15 100.7(3)
C11 P5 C15 110.0(3)
C2 P5 Ni3 106.72(19)
C11 P5 Ni3 107.51(19)
C15 P5 Ni3 123.7(2)
C2 C1 P4 112.5(4)
C2 C1 H1A 109.1
P4 C1 H1A 109.1
C2 C1 H1B 109.1
P4 C1 H1B 109.1
H1A C1 H1B 107.8
C6 C3 C4 107.0(5)
C6 C3 C5 108.3(5)
C4 C3 C5 107.5(5)
C6 C3 P4 112.8(4)
C4 C3 P4 108.4(4)
C5 C3 P4 112.6(4)
C1 C2 P5 114.2(4)
C1 C2 H2A 108.7
P5 C2 H2A 108.7
C1 C2 H2B 108.7
P5 C2 H2B 108.7
H2A C2 H2B 107.6
C12 C11 C14 106.1(5)
C12 C11 C13 107.8(6)
C14 C11 C13 109.2(5)
C12 C11 P5 107.2(4)
C14 C11 P5 113.4(4)
C13 C11 P5 112.9(4)
C11 C14 H14A 109.5
C11 C14 H14B 109.5
H14A C14 H14B 109.5
C11 C14 H14C 109.5
H14A C14 H14C 109.5
H14B C14 H14C 109.5
C11 C13 H13A 109.5
C11 C13 H13B 109.5
H13A C13 H13B 109.5
C11 C13 H13C 109.5
H13A C13 H13C 109.5
H13B C13 H13C 109.5
C11 C12 H12A 109.5
C11 C12 H12B 109.5
H12A C12 H12B 109.5
C11 C12 H12C 109.5
H12A C12 H12C 109.5
H12B C12 H12C 109.5
C7 C10 H10A 109.5
C7 C10 H10B 109.5
H10A C10 H10B 109.5
C7 C10 H10C 109.5
H10A C10 H10C 109.5
H10B C10 H10C 109.5
C7 C9 H9A 109.5
C7 C9 H9B 109.5
H9A C9 H9B 109.5
C7 C9 H9C 109.5
H9A C9 H9C 109.5
H9B C9 H9C 109.5
C7 C8 H8A 109.5
C7 C8 H8B 109.5
H8A C8 H8B 109.5
C7 C8 H8C 109.5
H8A C8 H8C 109.5
H8B C8 H8C 109.5
C10 C7 C9 107.6(5)
C10 C7 C8 107.2(5)
C9 C7 C8 110.2(5)
C10 C7 P4 107.6(4)
C9 C7 P4 113.7(5)
C8 C7 P4 110.2(4)
C17 C15 C16 109.0(6)
C17 C15 C18 108.5(6)
C16 C15 C18 107.1(5)
C17 C15 P5 107.7(4)
C16 C15 P5 112.6(4)
C18 C15 P5 111.8(5)
C3 C6 H6A 109.5
C3 C6 H6B 109.5
H6A C6 H6B 109.5
C3 C6 H6C 109.5
H6A C6 H6C 109.5
H6B C6 H6C 109.5
C15 C18 H18A 109.5
C15 C18 H18B 109.5
H18A C18 H18B 109.5
C15 C18 H18C 109.5
H18A C18 H18C 109.5
H18B C18 H18C 109.5
C15 C17 H17A 109.5
C15 C17 H17B 109.5
H17A C17 H17B 109.5
C15 C17 H17C 109.5
H17A C17 H17C 109.5
H17B C17 H17C 109.5
C15 C16 H16A 109.5
C15 C16 H16B 109.5
H16A C16 H16B 109.5
C15 C16 H16C 109.5
H16A C16 H16C 109.5
H16B C16 H16C 109.5
C3 C5 H5A 109.5
C3 C5 H5B 109.5
H5A C5 H5B 109.5
C3 C5 H5C 109.5
H5A C5 H5C 109.5
H5B C5 H5C 109.5
C3 C4 H4A 109.5
C3 C4 H4B 109.5
H4A C4 H4B 109.5
C3 C4 H4C 109.5
H4A C4 H4C 109.5
H4B C4 H4C 109.5

loop_
_geom_bond_atom_site_label_1
_geom_bond_atom_site_label_2
_geom_bond_distance
Br1 Ni3 2.3638(9)
Br2 Ni3 2.3537(10)
Ni3 P5 2.2186(16)
Ni3 P4 2.2256(16)
P4 C1 1.837(5)
P4 C3 1.889(6)
P4 C7 1.891(6)
P5 C2 1.841(6)
P5 C11 1.890(6)
P5 C15 1.904(6)
C1 C2 1.529(8)
C1 H1A 0.9900
C1 H1B 0.9900
C3 C6 1.532(8)
C3 C4 1.553(7)
C3 C5 1.559(8)
C2 H2A 0.9900
C2 H2B 0.9900
C11 C12 1.529(10)
C11 C14 1.529(8)
C11 C13 1.546(9)
C14 H14A 0.9800
C14 H14B 0.9800
C14 H14C 0.9800
C13 H13A 0.9800
C13 H13B 0.9800
C13 H13C 0.9800
C12 H12A 0.9800
C12 H12B 0.9800
C12 H12C 0.9800
C10 C7 1.519(9)
C10 H10A 0.9800
C10 H10B 0.9800
C10 H10C 0.9800
C9 C7 1.530(9)
C9 H9A 0.9800
C9 H9B 0.9800
C9 H9C 0.9800
C8 C7 1.533(8)
C8 H8A 0.9800
C8 H8B 0.9800
C8 H8C 0.9800
C15 C17 1.526(9)
C15 C16 1.530(9)
C15 C18 1.546(9)
C6 H6A 0.9800
C6 H6B 0.9800
C6 H6C 0.9800
C18 H18A 0.9800
C18 H18B 0.9800
C18 H18C 0.9800
C17 H17A 0.9800
C17 H17B 0.9800
C17 H17C 0.9800
C16 H16A 0.9800
C16 H16B 0.9800
C16 H16C 0.9800
C5 H5A 0.9800
C5 H5B 0.9800
C5 H5C 0.9800
C4 H4A 0.9800
C4 H4B 0.9800
C4 H4C 0.9800

loop_
_geom_torsion_atom_site_label_1
_geom_torsion_atom_site_label_2
_geom_torsion_atom_site_label_3
_geom_torsion_atom_site_label_4
_geom_torsion
P5 Ni3 P4 C1 8.1(2)
Br2 Ni3 P4 C1 104.3(3)
Br1 Ni3 P4 C1 -157.9(2)
P5 Ni3 P4 C3 124.2(2)
Br2 Ni3 P4 C3 -139.5(3)
Br1 Ni3 P4 C3 -41.8(2)
P5 Ni3 P4 C7 -106.09(19)
Br2 Ni3 P4 C7 -9.8(3)
Br1 Ni3 P4 C7 87.90(19)
P4 Ni3 P5 C2 7.7(2)
Br2 Ni3 P5 C2 -159.0(2)
Br1 Ni3 P5 C2 106.3(3)
P4 Ni3 P5 C11 -106.7(2)
Br2 Ni3 P5 C11 86.5(2)
Br1 Ni3 P5 C11 -8.1(3)
P4 Ni3 P5 C15 123.4(2)
Br2 Ni3 P5 C15 -43.4(2)
Br1 Ni3 P5 C15 -138.0(3)
C3 P4 C1 C2 -156.4(4)
C7 P4 C1 C2 89.8(4)
Ni3 P4 C1 C2 -26.0(5)
C1 P4 C3 C6 -34.3(5)
C7 P4 C3 C6 77.0(5)
Ni3 P4 C3 C6 -153.7(3)
C1 P4 C3 C4 84.0(4)
C7 P4 C3 C4 -164.7(4)
Ni3 P4 C3 C4 -35.4(5)
C1 P4 C3 C5 -157.2(4)
C7 P4 C3 C5 -45.9(5)
Ni3 P4 C3 C5 83.4(4)
P4 C1 C2 P5 34.1(6)
C11 P5 C2 C1 88.6(5)
C15 P5 C2 C1 -156.4(4)
Ni3 P5 C2 C1 -26.2(5)
C2 P5 C11 C12 -64.1(5)
C15 P5 C11 C12 -172.6(4)
Ni3 P5 C11 C12 50.2(5)
C2 P5 C11 C14 179.3(4)
C15 P5 C11 C14 70.7(5)
Ni3 P5 C11 C14 -66.5(5)
C2 P5 C11 C13 54.5(6)
C15 P5 C11 C13 -54.0(6)
Ni3 P5 C11 C13 168.8(5)
C1 P4 C7 C10 -56.1(5)
C3 P4 C7 C10 -163.8(4)
Ni3 P4 C7 C10 59.0(5)
C1 P4 C7 C9 62.9(5)
C3 P4 C7 C9 -44.8(5)
Ni3 P4 C7 C9 178.0(4)
C1 P4 C7 C8 -172.7(4)
C3 P4 C7 C8 79.6(5)
Ni3 P4 C7 C8 -57.6(5)
C2 P5 C15 C17 84.2(5)
C11 P5 C15 C17 -163.2(5)
Ni3 P5 C15 C17 -34.3(6)
C2 P5 C15 C16 -155.6(5)
C11 P5 C15 C16 -43.0(5)
Ni3 P5 C15 C16 85.8(5)
C2 P5 C15 C18 -34.9(5)
C11 P5 C15 C18 77.7(5)
Ni3 P5 C15 C18 -153.5(4)
